data_7218122
loop_
_publ_author_name
'Ueji, Kan'
'Ichimura, Shuhei'
'Tamaki, Yoshinori'
'Miyamura, Kazuo'

_publ_section_title
;
 Effects of alkyl chain substitution on the crystal structure of
 benzothiazole-derived squarylium dyes
;
_journal_issue 43
_journal_name_full CrystEngComm
_journal_page_first 10139
_journal_paper_doi 10.1039/C4CE01571A
_journal_volume 16
_journal_year 2014
_chemical_formula_moiety 'C40 H52 N2 O2 S2'
_chemical_formula_sum 'C40 H52 N2 O2 S2'
_chemical_formula_weight 656.96
_chemical_name_systematic
;
?
;
_space_group_IT_number 2
_symmetry_cell_setting triclinic
_symmetry_space_group_name_Hall '-P 1'
_symmetry_space_group_name_H-M 'P -1'
_atom_sites_solution_hydrogens geom
_atom_sites_solution_primary direct
_atom_sites_solution_secondary difmap
_audit_creation_method SHELXL-97
_cell_angle_alpha 80.6460(10)
_cell_angle_beta 75.1320(10)
_cell_angle_gamma 72.9050(10)
_cell_formula_units_Z 2
_cell_length_a 9.3051(6)
_cell_length_b 14.0599(9)
_cell_length_c 14.9553(9)
_cell_measurement_reflns_used 2780
_cell_measurement_temperature 173
_cell_measurement_theta_max 27.27
_cell_measurement_theta_min 2.35
_cell_volume 1799.5(2)
_computing_cell_refinement 'SMART (Bruker AXS, 2000)'
_computing_data_collection 'SMART (Bruker AXS, 2000)'
_computing_data_reduction 'SAINT (Bruker AXS, 2003)'
_computing_molecular_graphics 'XSHEL (Bruker AXS,2002)'
_computing_publication_material 'XCIF (Bruker AXS, 2001)'
_computing_structure_refinement 'SHELXL-97 (Sheldrick, 1997)'
_computing_structure_solution 'SHELXS-97 (Sheldrick, 1997)'
_diffrn_ambient_temperature 173
_diffrn_detector_area_resol_mean 8.366
_diffrn_measured_fraction_theta_full 0.983
_diffrn_measured_fraction_theta_max 0.933
_diffrn_measurement_device_type 'Bruker APEX CCD area detector'
_diffrn_measurement_method 'phi and omega scans'
_diffrn_radiation_monochromator graphite
_diffrn_radiation_source 'fine-focus sealed tube'
_diffrn_radiation_type MoK\a
_diffrn_radiation_wavelength 0.71073
_diffrn_reflns_av_R_equivalents 0.0307
_diffrn_reflns_av_sigmaI/netI 0.0713
_diffrn_reflns_limit_h_max 8
_diffrn_reflns_limit_h_min -12
_diffrn_reflns_limit_k_max 10
_diffrn_reflns_limit_k_min -18
_diffrn_reflns_limit_l_max 19
_diffrn_reflns_limit_l_min -18
_diffrn_reflns_number 11015
_diffrn_reflns_theta_full 25.00
_diffrn_reflns_theta_max 27.45
_diffrn_reflns_theta_min 1.42
_exptl_absorpt_coefficient_mu 0.185
_exptl_absorpt_correction_T_max 0.9890
_exptl_absorpt_correction_T_min 0.9365
_exptl_absorpt_correction_type analytical
_exptl_absorpt_process_details
;
XPREP; Bruker AXS 2000
;
_exptl_crystal_colour Blue
_exptl_crystal_density_diffrn 1.212
_exptl_crystal_density_method 'not measured'
_exptl_crystal_description Plate
_exptl_crystal_F_000 708
_exptl_crystal_size_max 0.36
_exptl_crystal_size_mid 0.17
_exptl_crystal_size_min 0.06
_refine_diff_density_max 0.909
_refine_diff_density_min -0.352
_refine_diff_density_rms 0.106
_refine_ls_extinction_method none
_refine_ls_goodness_of_fit_ref 0.982
_refine_ls_hydrogen_treatment constr
_refine_ls_matrix_type full
_refine_ls_number_parameters 417
_refine_ls_number_reflns 7674
_refine_ls_number_restraints 0
_refine_ls_restrained_S_all 0.982
_refine_ls_R_factor_all 0.0779
_refine_ls_R_factor_gt 0.0534
_refine_ls_shift/su_max 0.000
_refine_ls_shift/su_mean 0.000
_refine_ls_structure_factor_coef Fsqd
_refine_ls_weighting_details 'calc w=1/[\s^2^(Fo^2^)+(0.0658P)^2^+0.0000P] where P=(Fo^2^+2Fc^2^)/3'
_refine_ls_weighting_scheme calc
_refine_ls_wR_factor_gt 0.1254
_refine_ls_wR_factor_ref 0.1424
_reflns_number_gt 5308
_reflns_number_total 7674
_reflns_threshold_expression >2sigma(I)
_cod_data_source_file c4ce01571a2.cif
_cod_data_source_block sq10
_cod_depositor_comments
;
The following automatic conversions were performed:

'_symmetry_cell_setting' value 'Triclinic' changed to 'triclinic'
according to
/usr/data/users/saulius/crontab/automatic-downloads/rss-feeds/RSC/lib/dictionaries/cif_core.dic
dictionary named 'cif_core.dic' version 2.4.2 from 2011-04-26.

Automatic conversion script
Id: cif_fix_values 2281 2013-09-26 08:29:07Z andrius 

 Adding full bibliography for 7218117--7218126.cif.
;
_cod_original_sg_symbol_H-M 'P-1 '
_cod_database_code 7218122

loop_
_symmetry_equiv_pos_as_xyz
'x, y, z'
'-x, -y, -z'

loop_
_atom_site_label
_atom_site_type_symbol
_atom_site_fract_x
_atom_site_fract_y
_atom_site_fract_z
_atom_site_U_iso_or_equiv
_atom_site_adp_type
_atom_site_occupancy
_atom_site_symmetry_multiplicity
_atom_site_calc_flag
_atom_site_refinement_flags
C1 C -0.3815(3) -0.14329(16) 0.54976(15) 0.0261(5) Uani 1 1 d .
C2 C -0.4618(3) -0.17405(17) 0.63563(16) 0.0311(5) Uani 1 1 d .
H2 H -0.4185 -0.1875 0.6889 0.037 Uiso 1 1 calc R
C3 C -0.6075(3) -0.18464(18) 0.64151(17) 0.0381(6) Uani 1 1 d .
H3 H -0.6648 -0.2061 0.6996 0.046 Uiso 1 1 calc R
C4 C -0.6713(3) -0.16435(19) 0.56384(17) 0.0392(6) Uani 1 1 d .
H4 H -0.7712 -0.1726 0.5699 0.047 Uiso 1 1 calc R
C5 C -0.5929(3) -0.13263(17) 0.47830(16) 0.0340(6) Uani 1 1 d .
H5 H -0.6374 -0.1181 0.4255 0.041 Uiso 1 1 calc R
C6 C -0.4464(3) -0.12263(16) 0.47187(15) 0.0274(5) Uani 1 1 d .
C7 C -0.1795(3) -0.10259(16) 0.43718(15) 0.0257(5) Uani 1 1 d .
C8 C -0.0323(3) -0.09126(16) 0.39976(15) 0.0280(5) Uani 1 1 d .
H8 H 0.0365 -0.1084 0.4406 0.034 Uiso 1 1 calc R
C9 C 0.0252(3) -0.05742(16) 0.30869(15) 0.0268(5) Uani 1 1 d .
C10 C 0.1776(3) -0.04293(16) 0.26254(15) 0.0269(5) Uani 1 1 d .
C11 C -0.1515(3) -0.13766(16) 0.60222(14) 0.0275(5) Uani 1 1 d .
H11A H -0.2270 -0.1106 0.6580 0.033 Uiso 1 1 calc R
H11B H -0.0779 -0.0958 0.5815 0.033 Uiso 1 1 calc R
C12 C -0.0639(3) -0.24385(16) 0.62885(15) 0.0292(5) Uani 1 1 d .
H12A H 0.0276 -0.2662 0.5785 0.035 Uiso 1 1 calc R
H12B H -0.1308 -0.2893 0.6370 0.035 Uiso 1 1 calc R
C13 C -0.0126(3) -0.24864(17) 0.71900(15) 0.0300(5) Uani 1 1 d .
H13A H 0.0487 -0.1998 0.7109 0.036 Uiso 1 1 calc R
H13B H -0.1054 -0.2280 0.7690 0.036 Uiso 1 1 calc R
C14 C 0.0826(3) -0.35085(17) 0.75008(16) 0.0359(6) Uani 1 1 d .
H14A H 0.0265 -0.4014 0.7524 0.043 Uiso 1 1 calc R
H14B H 0.1814 -0.3686 0.7039 0.043 Uiso 1 1 calc R
C15 C 0.1157(3) -0.35352(17) 0.84471(16) 0.0375(6) Uani 1 1 d .
H15A H 0.0166 -0.3288 0.8888 0.045 Uiso 1 1 calc R
H15B H 0.1787 -0.3064 0.8401 0.045 Uiso 1 1 calc R
C16 C 0.1987(3) -0.45524(18) 0.88540(17) 0.0415(7) Uani 1 1 d .
H16A H 0.1383 -0.5037 0.8889 0.050 Uiso 1 1 calc R
H16B H 0.3007 -0.4792 0.8437 0.050 Uiso 1 1 calc R
C17 C 0.2209(3) -0.45113(18) 0.98173(17) 0.0426(7) Uani 1 1 d .
H17A H 0.1185 -0.4231 1.0214 0.051 Uiso 1 1 calc R
H17B H 0.2835 -0.4037 0.9766 0.051 Uiso 1 1 calc R
C18 C 0.2967(3) -0.54904(18) 1.03139(17) 0.0408(7) Uani 1 1 d .
H18A H 0.2340 -0.5969 1.0383 0.049 Uiso 1 1 calc R
H18B H 0.3998 -0.5778 0.9927 0.049 Uiso 1 1 calc R
C19 C 0.3145(4) -0.53680(19) 1.12617(17) 0.0476(7) Uani 1 1 d .
H19A H 0.3779 -0.4893 1.1188 0.057 Uiso 1 1 calc R
H19B H 0.2114 -0.5069 1.1641 0.057 Uiso 1 1 calc R
C20 C 0.3878(4) -0.6327(2) 1.17814(19) 0.0555(8) Uani 1 1 d .
H20A H 0.3241 -0.6795 1.1879 0.083 Uiso 1 1 calc R
H20B H 0.3959 -0.6185 1.2384 0.083 Uiso 1 1 calc R
H20C H 0.4909 -0.6623 1.1419 0.083 Uiso 1 1 calc R
C21 C 0.4905(3) 0.15907(16) -0.03066(15) 0.0251(5) Uani 1 1 d .
C22 C 0.5665(3) 0.20698(17) -0.10923(16) 0.0313(5) Uani 1 1 d .
H22 H 0.5265 0.2260 -0.1638 0.038 Uiso 1 1 calc R
C23 C 0.7022(3) 0.22597(18) -0.10536(17) 0.0358(6) Uani 1 1 d .
H23 H 0.7559 0.2590 -0.1581 0.043 Uiso 1 1 calc R
C24 C 0.7616(3) 0.19771(18) -0.02590(17) 0.0363(6) Uani 1 1 d .
H24 H 0.8560 0.2109 -0.0256 0.044 Uiso 1 1 calc R
C25 C 0.6861(3) 0.15085(17) 0.05271(17) 0.0334(6) Uani 1 1 d .
H25 H 0.7267 0.1317 0.1070 0.040 Uiso 1 1 calc R
C26 C 0.5493(3) 0.13274(16) 0.04969(15) 0.0264(5) Uani 1 1 d .
C27 C 0.3048(3) 0.08542(15) 0.06504(14) 0.0240(5) Uani 1 1 d .
C28 C 0.1694(3) 0.05566(16) 0.09333(15) 0.0266(5) Uani 1 1 d .
H28 H 0.1042 0.0710 0.0505 0.032 Uiso 1 1 calc R
C29 C 0.1203(3) 0.00541(16) 0.17871(15) 0.0263(5) Uani 1 1 d .
C30 C -0.0285(3) -0.01603(17) 0.22213(15) 0.0304(5) Uani 1 1 d .
C31 C 0.2747(3) 0.15119(16) -0.09697(14) 0.0261(5) Uani 1 1 d .
H31A H 0.2159 0.1013 -0.0909 0.031 Uiso 1 1 calc R
H31B H 0.3510 0.1455 -0.1571 0.031 Uiso 1 1 calc R
C32 C 0.1655(3) 0.25514(17) -0.09591(15) 0.0299(5) Uani 1 1 d .
H32A H 0.2236 0.3042 -0.0970 0.036 Uiso 1 1 calc R
H32B H 0.0855 0.2589 -0.0374 0.036 Uiso 1 1 calc R
C33 C 0.0866(3) 0.28338(18) -0.17836(16) 0.0354(6) Uani 1 1 d .
H33A H 0.0617 0.2236 -0.1907 0.042 Uiso 1 1 calc R
H33B H -0.0119 0.3347 -0.1606 0.042 Uiso 1 1 calc R
C34 C 0.1806(3) 0.32305(19) -0.26745(16) 0.0398(6) Uani 1 1 d .
H34A H 0.2795 0.2724 -0.2862 0.048 Uiso 1 1 calc R
H34B H 0.2041 0.3840 -0.2567 0.048 Uiso 1 1 calc R
C35 C 0.0929(4) 0.3478(2) -0.34552(18) 0.0569(9) Uani 1 1 d .
H35A H 0.0567 0.2892 -0.3489 0.068 Uiso 1 1 calc R
H35B H 0.0005 0.4039 -0.3287 0.068 Uiso 1 1 calc R
C36 C 0.1817(4) 0.3754(2) -0.4403(2) 0.0705(11) Uani 1 1 d .
H36A H 0.2827 0.3251 -0.4527 0.085 Uiso 1 1 calc R
H36B H 0.1251 0.3716 -0.4868 0.085 Uiso 1 1 calc R
C37 C 0.2092(4) 0.4757(2) -0.4542(2) 0.0617(9) Uani 1 1 d .
H37A H 0.2717 0.4785 -0.4107 0.074 Uiso 1 1 calc R
H37B H 0.1090 0.5261 -0.4388 0.074 Uiso 1 1 calc R
C38 C 0.2923(4) 0.5026(2) -0.5539(2) 0.0690(10) Uani 1 1 d .
H38A H 0.3953 0.4546 -0.5679 0.083 Uiso 1 1 calc R
H38B H 0.2331 0.4955 -0.5977 0.083 Uiso 1 1 calc R
C39 C 0.3113(4) 0.6067(3) -0.5694(2) 0.0727(10) Uani 1 1 d .
H39A H 0.2076 0.6540 -0.5561 0.087 Uiso 1 1 calc R
H39B H 0.3674 0.6137 -0.5239 0.087 Uiso 1 1 calc R
C40 C 0.3943(5) 0.6366(3) -0.6642(2) 0.0949(13) Uani 1 1 d .
H40A H 0.4970 0.5900 -0.6788 0.142 Uiso 1 1 calc R
H40B H 0.4045 0.7044 -0.6664 0.142 Uiso 1 1 calc R
H40C H 0.3361 0.6350 -0.7098 0.142 Uiso 1 1 calc R
N1 N -0.2335(2) -0.12967(13) 0.52853(12) 0.0253(4) Uani 1 1 d .
N2 N 0.3558(2) 0.12994(13) -0.02046(12) 0.0241(4) Uani 1 1 d .
O1 O 0.30189(19) -0.06489(12) 0.28644(10) 0.0351(4) Uani 1 1 d .
O2 O -0.1475(2) -0.00350(13) 0.19529(11) 0.0442(5) Uani 1 1 d .
S1 S -0.31967(7) -0.08631(4) 0.37344(4) 0.02948(16) Uani 1 1 d .
S2 S 0.43173(7) 0.07370(4) 0.13711(4) 0.02765(16) Uani 1 1 d .

loop_
_atom_site_aniso_label
_atom_site_aniso_U_11
_atom_site_aniso_U_22
_atom_site_aniso_U_33
_atom_site_aniso_U_23
_atom_site_aniso_U_13
_atom_site_aniso_U_12
C1 0.0259(13) 0.0259(12) 0.0267(12) 0.0018(9) -0.0096(10) -0.0063(9)
C2 0.0331(14) 0.0338(13) 0.0273(13) 0.0058(10) -0.0118(11) -0.0104(11)
C3 0.0346(15) 0.0460(16) 0.0326(14) 0.0093(11) -0.0075(12) -0.0158(12)
C4 0.0324(15) 0.0490(16) 0.0392(15) 0.0070(12) -0.0134(12) -0.0166(12)
C5 0.0329(14) 0.0406(15) 0.0329(14) 0.0041(11) -0.0178(11) -0.0116(11)
C6 0.0307(13) 0.0266(12) 0.0255(12) 0.0031(9) -0.0125(10) -0.0061(10)
C7 0.0305(13) 0.0242(12) 0.0241(12) 0.0021(9) -0.0122(10) -0.0067(10)
C8 0.0332(14) 0.0298(13) 0.0242(12) 0.0028(9) -0.0137(10) -0.0097(10)
C9 0.0304(13) 0.0259(12) 0.0262(12) -0.0005(9) -0.0106(10) -0.0082(10)
C10 0.0320(14) 0.0261(12) 0.0241(12) -0.0001(9) -0.0098(10) -0.0083(10)
C11 0.0286(13) 0.0348(13) 0.0232(12) 0.0000(10) -0.0116(10) -0.0109(10)
C12 0.0282(13) 0.0359(14) 0.0248(12) 0.0002(10) -0.0099(10) -0.0086(10)
C13 0.0289(13) 0.0377(14) 0.0249(12) -0.0014(10) -0.0107(10) -0.0075(10)
C14 0.0402(16) 0.0368(14) 0.0314(13) -0.0029(11) -0.0174(12) -0.0031(11)
C15 0.0481(17) 0.0349(14) 0.0298(13) -0.0001(11) -0.0178(12) -0.0051(12)
C16 0.0514(18) 0.0370(15) 0.0362(15) -0.0008(11) -0.0205(13) -0.0039(12)
C17 0.0561(19) 0.0366(15) 0.0342(15) 0.0004(11) -0.0214(13) -0.0032(13)
C18 0.0508(18) 0.0347(15) 0.0366(15) 0.0030(11) -0.0180(13) -0.0071(12)
C19 0.065(2) 0.0399(16) 0.0347(15) 0.0027(12) -0.0216(14) -0.0028(14)
C20 0.071(2) 0.0470(18) 0.0468(17) 0.0106(13) -0.0297(16) -0.0067(15)
C21 0.0250(12) 0.0244(12) 0.0257(12) -0.0038(9) -0.0071(10) -0.0040(9)
C22 0.0307(14) 0.0344(14) 0.0275(13) 0.0034(10) -0.0090(11) -0.0080(10)
C23 0.0315(14) 0.0380(14) 0.0364(14) 0.0043(11) -0.0055(11) -0.0130(11)
C24 0.0278(14) 0.0397(15) 0.0460(16) -0.0014(12) -0.0136(12) -0.0125(11)
C25 0.0317(14) 0.0356(14) 0.0354(14) -0.0009(11) -0.0150(11) -0.0075(11)
C26 0.0269(13) 0.0258(12) 0.0256(12) 0.0000(9) -0.0086(10) -0.0047(10)
C27 0.0288(13) 0.0232(11) 0.0205(11) -0.0019(9) -0.0090(9) -0.0048(9)
C28 0.0285(13) 0.0295(12) 0.0238(12) 0.0003(9) -0.0116(10) -0.0071(10)
C29 0.0295(13) 0.0253(12) 0.0253(12) -0.0015(9) -0.0099(10) -0.0063(10)
C30 0.0354(14) 0.0315(13) 0.0268(13) 0.0037(10) -0.0121(11) -0.0116(11)
C31 0.0285(13) 0.0322(13) 0.0191(11) 0.0013(9) -0.0096(10) -0.0086(10)
C32 0.0277(13) 0.0354(14) 0.0255(12) -0.0003(10) -0.0080(10) -0.0062(10)
C33 0.0331(15) 0.0361(14) 0.0355(14) 0.0003(11) -0.0158(11) -0.0018(11)
C34 0.0539(18) 0.0321(14) 0.0322(14) -0.0003(11) -0.0133(13) -0.0076(12)
C35 0.087(3) 0.0412(17) 0.0402(16) 0.0030(13) -0.0314(16) -0.0016(15)
C36 0.104(3) 0.049(2) 0.0480(19) -0.0033(15) -0.0279(19) 0.0043(18)
C37 0.074(2) 0.055(2) 0.0476(19) -0.0016(15) -0.0110(17) -0.0078(17)
C38 0.072(3) 0.072(2) 0.049(2) 0.0035(16) -0.0208(18) 0.0039(18)
C39 0.084(3) 0.084(3) 0.046(2) 0.0159(17) -0.0140(19) -0.029(2)
C40 0.100(3) 0.119(3) 0.057(2) 0.024(2) -0.011(2) -0.039(3)
N1 0.0274(11) 0.0284(10) 0.0218(10) 0.0034(8) -0.0106(8) -0.0086(8)
N2 0.0245(10) 0.0284(10) 0.0205(9) 0.0004(8) -0.0087(8) -0.0070(8)
O1 0.0308(10) 0.0465(11) 0.0294(9) 0.0048(7) -0.0130(8) -0.0114(8)
O2 0.0364(11) 0.0647(13) 0.0379(10) 0.0157(9) -0.0209(9) -0.0232(9)
S1 0.0314(3) 0.0354(3) 0.0233(3) 0.0042(2) -0.0119(3) -0.0101(3)
S2 0.0298(3) 0.0330(3) 0.0218(3) 0.0014(2) -0.0105(2) -0.0089(2)

loop_
_atom_type_symbol
_atom_type_description
_atom_type_scat_dispersion_real
_atom_type_scat_dispersion_imag
_atom_type_scat_source
C C 0.0033 0.0016 'International Tables Vol C Tables 4.2.6.8 and 6.1.1.4'
H H 0.0000 0.0000 'International Tables Vol C Tables 4.2.6.8 and 6.1.1.4'
N N 0.0061 0.0033 'International Tables Vol C Tables 4.2.6.8 and 6.1.1.4'
O O 0.0106 0.0060 'International Tables Vol C Tables 4.2.6.8 and 6.1.1.4'
S S 0.1246 0.1234 'International Tables Vol C Tables 4.2.6.8 and 6.1.1.4'

loop_
_geom_angle_atom_site_label_1
_geom_angle_atom_site_label_2
_geom_angle_atom_site_label_3
_geom_angle
C2 C1 N1 127.0(2)
C2 C1 C6 120.8(2)
N1 C1 C6 112.19(19)
C1 C2 C3 117.8(2)
C1 C2 H2 121.1
C3 C2 H2 121.1
C2 C3 C4 121.1(2)
C2 C3 H3 119.4
C4 C3 H3 119.4
C5 C4 C3 121.5(2)
C5 C4 H4 119.3
C3 C4 H4 119.3
C4 C5 C6 117.7(2)
C4 C5 H5 121.2
C6 C5 H5 121.2
C5 C6 C1 121.1(2)
C5 C6 S1 127.96(18)
C1 C6 S1 110.93(18)
N1 C7 C8 124.4(2)
N1 C7 S1 110.86(17)
C8 C7 S1 124.70(17)
C7 C8 C9 126.8(2)
C7 C8 H8 116.6
C9 C8 H8 116.6
C8 C9 C10 131.0(2)
C8 C9 C30 139.6(2)
C10 C9 C30 89.33(18)
O1 C10 C9 133.3(2)
O1 C10 C29 136.2(2)
C9 C10 C29 90.53(18)
N1 C11 C12 113.85(18)
N1 C11 H11A 108.8
C12 C11 H11A 108.8
N1 C11 H11B 108.8
C12 C11 H11B 108.8
H11A C11 H11B 107.7
C11 C12 C13 110.17(18)
C11 C12 H12A 109.6
C13 C12 H12A 109.6
C11 C12 H12B 109.6
C13 C12 H12B 109.6
H12A C12 H12B 108.1
C14 C13 C12 114.71(19)
C14 C13 H13A 108.6
C12 C13 H13A 108.6
C14 C13 H13B 108.6
C12 C13 H13B 108.6
H13A C13 H13B 107.6
C15 C14 C13 112.17(19)
C15 C14 H14A 109.2
C13 C14 H14A 109.2
C15 C14 H14B 109.2
C13 C14 H14B 109.2
H14A C14 H14B 107.9
C14 C15 C16 115.9(2)
C14 C15 H15A 108.3
C16 C15 H15A 108.3
C14 C15 H15B 108.3
C16 C15 H15B 108.3
H15A C15 H15B 107.4
C17 C16 C15 112.0(2)
C17 C16 H16A 109.2
C15 C16 H16A 109.2
C17 C16 H16B 109.2
C15 C16 H16B 109.2
H16A C16 H16B 107.9
C16 C17 C18 117.0(2)
C16 C17 H17A 108.0
C18 C17 H17A 108.0
C16 C17 H17B 108.0
C18 C17 H17B 108.0
H17A C17 H17B 107.3
C19 C18 C17 112.9(2)
C19 C18 H18A 109.0
C17 C18 H18A 109.0
C19 C18 H18B 109.0
C17 C18 H18B 109.0
H18A C18 H18B 107.8
C20 C19 C18 114.4(2)
C20 C19 H19A 108.6
C18 C19 H19A 108.6
C20 C19 H19B 108.6
C18 C19 H19B 108.6
H19A C19 H19B 107.6
C19 C20 H20A 109.5
C19 C20 H20B 109.5
H20A C20 H20B 109.5
C19 C20 H20C 109.5
H20A C20 H20C 109.5
H20B C20 H20C 109.5
C22 C21 N2 127.3(2)
C22 C21 C26 120.6(2)
N2 C21 C26 112.14(19)
C23 C22 C21 117.8(2)
C23 C22 H22 121.1
C21 C22 H22 121.1
C22 C23 C24 121.3(2)
C22 C23 H23 119.3
C24 C23 H23 119.3
C25 C24 C23 121.2(2)
C25 C24 H24 119.4
C23 C24 H24 119.4
C24 C25 C26 117.8(2)
C24 C25 H25 121.1
C26 C25 H25 121.1
C25 C26 C21 121.3(2)
C25 C26 S2 127.73(18)
C21 C26 S2 110.91(17)
N2 C27 C28 125.5(2)
N2 C27 S2 110.60(16)
C28 C27 S2 123.87(17)
C27 C28 C29 125.9(2)
C27 C28 H28 117.0
C29 C28 H28 117.0
C28 C29 C30 130.9(2)
C28 C29 C10 139.6(2)
C30 C29 C10 89.46(18)
O2 C30 C29 133.6(2)
O2 C30 C9 136.0(2)
C29 C30 C9 90.40(18)
N2 C31 C32 110.92(17)
N2 C31 H31A 109.5
C32 C31 H31A 109.5
N2 C31 H31B 109.5
C32 C31 H31B 109.5
H31A C31 H31B 108.0
C31 C32 C33 112.79(18)
C31 C32 H32A 109.0
C33 C32 H32A 109.0
C31 C32 H32B 109.0
C33 C32 H32B 109.0
H32A C32 H32B 107.8
C34 C33 C32 115.0(2)
C34 C33 H33A 108.5
C32 C33 H33A 108.5
C34 C33 H33B 108.5
C32 C33 H33B 108.5
H33A C33 H33B 107.5
C33 C34 C35 110.9(2)
C33 C34 H34A 109.5
C35 C34 H34A 109.5
C33 C34 H34B 109.5
C35 C34 H34B 109.5
H34A C34 H34B 108.0
C36 C35 C34 115.9(3)
C36 C35 H35A 108.3
C34 C35 H35A 108.3
C36 C35 H35B 108.3
C34 C35 H35B 108.3
H35A C35 H35B 107.4
C37 C36 C35 115.3(3)
C37 C36 H36A 108.4
C35 C36 H36A 108.4
C37 C36 H36B 108.4
C35 C36 H36B 108.4
H36A C36 H36B 107.5
C36 C37 C38 113.2(3)
C36 C37 H37A 108.9
C38 C37 H37A 108.9
C36 C37 H37B 108.9
C38 C37 H37B 108.9
H37A C37 H37B 107.7
C39 C38 C37 113.1(3)
C39 C38 H38A 108.9
C37 C38 H38A 108.9
C39 C38 H38B 108.9
C37 C38 H38B 108.9
H38A C38 H38B 107.8
C40 C39 C38 115.8(3)
C40 C39 H39A 108.3
C38 C39 H39A 108.3
C40 C39 H39B 108.3
C38 C39 H39B 108.3
H39A C39 H39B 107.4
C39 C40 H40A 109.5
C39 C40 H40B 109.5
H40A C40 H40B 109.5
C39 C40 H40C 109.5
H40A C40 H40C 109.5
H40B C40 H40C 109.5
C7 N1 C1 114.73(18)
C7 N1 C11 124.43(19)
C1 N1 C11 120.70(18)
C27 N2 C21 115.02(18)
C27 N2 C31 124.10(19)
C21 N2 C31 120.82(18)
C6 S1 C7 91.20(11)
C26 S2 C27 91.29(10)

loop_
_geom_bond_atom_site_label_1
_geom_bond_atom_site_label_2
_geom_bond_distance
C1 C2 1.383(3)
C1 N1 1.395(3)
C1 C6 1.398(3)
C2 C3 1.386(3)
C2 H2 0.9500
C3 C4 1.389(3)
C3 H3 0.9500
C4 C5 1.376(3)
C4 H4 0.9500
C5 C6 1.388(3)
C5 H5 0.9500
C6 S1 1.743(2)
C7 N1 1.362(3)
C7 C8 1.387(3)
C7 S1 1.747(2)
C8 C9 1.390(3)
C8 H8 0.9500
C9 C10 1.466(3)
C9 C30 1.477(3)
C10 O1 1.236(3)
C10 C29 1.473(3)
C11 N1 1.466(3)
C11 C12 1.520(3)
C11 H11A 0.9900
C11 H11B 0.9900
C12 C13 1.527(3)
C12 H12A 0.9900
C12 H12B 0.9900
C13 C14 1.521(3)
C13 H13A 0.9900
C13 H13B 0.9900
C14 C15 1.516(3)
C14 H14A 0.9900
C14 H14B 0.9900
C15 C16 1.524(3)
C15 H15A 0.9900
C15 H15B 0.9900
C16 C17 1.519(3)
C16 H16A 0.9900
C16 H16B 0.9900
C17 C18 1.520(3)
C17 H17A 0.9900
C17 H17B 0.9900
C18 C19 1.511(3)
C18 H18A 0.9900
C18 H18B 0.9900
C19 C20 1.509(3)
C19 H19A 0.9900
C19 H19B 0.9900
C20 H20A 0.9800
C20 H20B 0.9800
C20 H20C 0.9800
C21 C22 1.390(3)
C21 N2 1.395(3)
C21 C26 1.398(3)
C22 C23 1.382(3)
C22 H22 0.9500
C23 C24 1.389(3)
C23 H23 0.9500
C24 C25 1.381(3)
C24 H24 0.9500
C25 C26 1.382(3)
C25 H25 0.9500
C26 S2 1.744(2)
C27 N2 1.362(3)
C27 C28 1.386(3)
C27 S2 1.751(2)
C28 C29 1.391(3)
C28 H28 0.9500
C29 C30 1.466(3)
C30 O2 1.228(3)
C31 N2 1.472(3)
C31 C32 1.515(3)
C31 H31A 0.9900
C31 H31B 0.9900
C32 C33 1.533(3)
C32 H32A 0.9900
C32 H32B 0.9900
C33 C34 1.516(3)
C33 H33A 0.9900
C33 H33B 0.9900
C34 C35 1.530(3)
C34 H34A 0.9900
C34 H34B 0.9900
C35 C36 1.500(4)
C35 H35A 0.9900
C35 H35B 0.9900
C36 C37 1.478(4)
C36 H36A 0.9900
C36 H36B 0.9900
C37 C38 1.537(4)
C37 H37A 0.9900
C37 H37B 0.9900
C38 C39 1.499(4)
C38 H38A 0.9900
C38 H38B 0.9900
C39 C40 1.490(4)
C39 H39A 0.9900
C39 H39B 0.9900
C40 H40A 0.9800
C40 H40B 0.9800
C40 H40C 0.9800

loop_
_geom_torsion_atom_site_label_1
_geom_torsion_atom_site_label_2
_geom_torsion_atom_site_label_3
_geom_torsion_atom_site_label_4
_geom_torsion
N1 C1 C2 C3 -178.9(2)
C6 C1 C2 C3 0.7(3)
C1 C2 C3 C4 -0.4(4)
C2 C3 C4 C5 -0.3(4)
C3 C4 C5 C6 0.7(4)
C4 C5 C6 C1 -0.5(3)
C4 C5 C6 S1 178.85(19)
C2 C1 C6 C5 -0.2(3)
N1 C1 C6 C5 179.4(2)
C2 C1 C6 S1 -179.65(17)
N1 C1 C6 S1 -0.1(2)
N1 C7 C8 C9 -175.3(2)
S1 C7 C8 C9 5.9(3)
C7 C8 C9 C10 -179.9(2)
C7 C8 C9 C30 5.5(5)
C8 C9 C10 O1 8.4(4)
C30 C9 C10 O1 -175.1(3)
C8 C9 C10 C29 -172.4(2)
C30 C9 C10 C29 4.07(17)
N1 C11 C12 C13 -167.48(19)
C11 C12 C13 C14 -177.4(2)
C12 C13 C14 C15 -174.0(2)
C13 C14 C15 C16 174.9(2)
C14 C15 C16 C17 -177.7(2)
C15 C16 C17 C18 177.6(2)
C16 C17 C18 C19 179.6(3)
C17 C18 C19 C20 179.3(3)
N2 C21 C22 C23 -177.7(2)
C26 C21 C22 C23 1.0(3)
C21 C22 C23 C24 0.4(4)
C22 C23 C24 C25 -0.9(4)
C23 C24 C25 C26 0.1(4)
C24 C25 C26 C21 1.2(3)
C24 C25 C26 S2 178.96(18)
C22 C21 C26 C25 -1.8(3)
N2 C21 C26 C25 177.1(2)
C22 C21 C26 S2 -179.90(17)
N2 C21 C26 S2 -1.0(2)
N2 C27 C28 C29 176.4(2)
S2 C27 C28 C29 -5.6(3)
C27 C28 C29 C30 169.2(2)
C27 C28 C29 C10 -7.5(4)
O1 C10 C29 C28 -7.5(5)
C9 C10 C29 C28 173.4(3)
O1 C10 C29 C30 175.0(3)
C9 C10 C29 C30 -4.10(17)
C28 C29 C30 O2 6.2(5)
C10 C29 C30 O2 -176.0(3)
C28 C29 C30 C9 -173.8(2)
C10 C29 C30 C9 4.07(17)
C8 C9 C30 O2 -8.1(5)
C10 C9 C30 O2 176.0(3)
C8 C9 C30 C29 171.8(3)
C10 C9 C30 C29 -4.09(17)
N2 C31 C32 C33 176.01(19)
C31 C32 C33 C34 -83.3(3)
C32 C33 C34 C35 179.3(2)
C33 C34 C35 C36 -172.5(2)
C34 C35 C36 C37 -73.5(4)
C35 C36 C37 C38 -176.7(3)
C36 C37 C38 C39 176.4(3)
C37 C38 C39 C40 178.6(3)
C8 C7 N1 C1 -175.8(2)
S1 C7 N1 C1 3.2(2)
C8 C7 N1 C11 8.6(3)
S1 C7 N1 C11 -172.51(16)
C2 C1 N1 C7 177.5(2)
C6 C1 N1 C7 -2.0(3)
C2 C1 N1 C11 -6.6(3)
C6 C1 N1 C11 173.82(18)
C12 C11 N1 C7 -98.7(2)
C12 C11 N1 C1 85.8(2)
C28 C27 N2 C21 176.0(2)
S2 C27 N2 C21 -2.3(2)
C28 C27 N2 C31 -1.4(3)
S2 C27 N2 C31 -179.63(15)
C22 C21 N2 C27 -179.0(2)
C26 C21 N2 C27 2.2(3)
C22 C21 N2 C31 -1.6(3)
C26 C21 N2 C31 179.62(18)
C32 C31 N2 C27 91.8(2)
C32 C31 N2 C21 -85.5(2)
C5 C6 S1 C7 -177.9(2)
C1 C6 S1 C7 1.53(17)
N1 C7 S1 C6 -2.65(17)
C8 C7 S1 C6 176.3(2)
C25 C26 S2 C27 -178.1(2)
C21 C26 S2 C27 -0.19(17)
N2 C27 S2 C26 1.37(16)
C28 C27 S2 C26 -176.9(2)
